data_4123320
loop_
_publ_author_name
'My\'sliwiec, Damian'
'Kondratowicz, Mateusz'
'Lis, Tadeusz'
'Chmielewski, Piotr J.'
'St\;epie\'n, Marcin'

_publ_section_title
;
 Highly Strained Nonclassical Nanotube End-caps. A Single-Step Solution
 Synthesis from Strain-Free, Non-Macrocyclic Precursors.
;
_journal_issue 4
_journal_name_full 'Journal of the American Chemical Society'
_journal_page_first 1643
_journal_page_last 1649
_journal_paper_doi 10.1021/ja511951x
_journal_volume 137
_journal_year 2015
_chemical_formula_moiety 'C51 H27 N3, 2.125(C H2 Cl2)'
_chemical_formula_sum 'C53.12 H31.25 Cl4.25 N3'
_chemical_formula_weight 862.22
_chemical_name_systematic
;
 ?
;
_space_group_crystal_system monoclinic
_space_group_IT_number 15
_space_group_name_Hall '-C 2yc'
_space_group_name_H-M_alt 'C 1 2/c 1'
_symmetry_space_group_name_Hall '-C 2yc'
_symmetry_space_group_name_H-M 'C 1 2/c 1'
_atom_sites_solution_hydrogens mixed
_audit_creation_method SHELXL-2013
_cell_angle_alpha 90
_cell_angle_beta 104.59(5)
_cell_angle_gamma 90
_cell_formula_units_Z 16
_cell_length_a 72.75(4)
_cell_length_b 11.847(5)
_cell_length_c 19.475(9)
_cell_measurement_reflns_used 1475
_cell_measurement_temperature 100(2)
_cell_measurement_theta_max 60
_cell_measurement_theta_min 2
_cell_volume 16244(14)
_computing_cell_refinement 'CrysAlis PRO (Agilent, 2011)'
_computing_data_collection 'CrysAlis PRO (Agilent, 2011)'
_computing_data_reduction 'CrysAlis PRO (Agilent, 2011)'
_computing_structure_refinement 'SHELXL-2013 (Sheldrick, 2013)'
_computing_structure_solution 'SHELXS-97 (Sheldrick, 1990)'
_diffrn_ambient_temperature 100(2)
_diffrn_measured_fraction_theta_full 0.954
_diffrn_measured_fraction_theta_max 0.951
_diffrn_measurement_device_type
;
Xcalibur O kappa-geometry diffractometer with a Onyx CCD detector
;
_diffrn_measurement_method w/
_diffrn_radiation_type CuK\a
_diffrn_radiation_wavelength 1.5418
_diffrn_reflns_av_R_equivalents 0.2073
_diffrn_reflns_av_unetI/netI 0.2587
_diffrn_reflns_Laue_measured_fraction_full 0.954
_diffrn_reflns_Laue_measured_fraction_max 0.951
_diffrn_reflns_limit_h_max 87
_diffrn_reflns_limit_h_min -74
_diffrn_reflns_limit_k_max 14
_diffrn_reflns_limit_k_min -13
_diffrn_reflns_limit_l_max 23
_diffrn_reflns_limit_l_min -23
_diffrn_reflns_number 37336
_diffrn_reflns_point_group_measured_fraction_full 0.954
_diffrn_reflns_point_group_measured_fraction_max 0.951
_diffrn_reflns_theta_full 68.000
_diffrn_reflns_theta_max 68.635
_diffrn_reflns_theta_min 2.510
_exptl_absorpt_coefficient_mu 3.136
_exptl_absorpt_correction_T_max 0.796
_exptl_absorpt_correction_T_min 0.696
_exptl_absorpt_correction_type analytical
_exptl_absorpt_process_details
;
CrysAlis RED, Oxford Diffraction Ltd.,
Version 1.171.32.5
Analytical numeric absorption correction using a
multifaceted crystal model based on expressions
derived by R.C. Clark & J.S. Reid.
(Clark, R. C. & Reid, J. S. (1995). Acta Cryst. A51, 887-897)
;
_exptl_crystal_colour ?'brown-yellow'
_exptl_crystal_density_diffrn 1.410
_exptl_crystal_description needle
_exptl_crystal_F_000 7092
_exptl_crystal_size_max 0.170
_exptl_crystal_size_mid 0.120
_exptl_crystal_size_min 0.100
_refine_diff_density_max 1.108
_refine_diff_density_min -0.647
_refine_diff_density_rms 0.156
_refine_ls_extinction_method none
_refine_ls_goodness_of_fit_ref 1.304
_refine_ls_hydrogen_treatment constr
_refine_ls_matrix_type full
_refine_ls_number_parameters 1083
_refine_ls_number_reflns 14259
_refine_ls_number_restraints 189
_refine_ls_restrained_S_all 1.301
_refine_ls_R_factor_all 0.3452
_refine_ls_R_factor_gt 0.1988
_refine_ls_shift/su_max 0.006
_refine_ls_shift/su_mean 0.000
_refine_ls_structure_factor_coef Fsqd
_refine_ls_weighting_details
;
 w=1/[\s^2^(Fo^2^)+(0.0900P)^2^]
 where P=(Fo^2^+2Fc^2^)/3
;
_refine_ls_weighting_scheme calc
_refine_ls_wR_factor_gt 0.3894
_refine_ls_wR_factor_ref 0.4670
_reflns_Friedel_coverage 0.000
_reflns_number_gt 4277
_reflns_number_total 14259
_reflns_threshold_expression 'I > 2\s(I)'
_cod_data_source_file ja511951x_si_002.cif
_cod_data_source_block dst16a
_cod_depositor_comments 'Adding full bibliography for 4123320--4123321.cif.'
_cod_database_code 4123320
_shelx_space_group_comment
;
The symmetry employed for this shelxl refinement is uniquely defined
by the following loop, which should always be used as a source of
symmetry information in preference to the above space-group names.
They are only intended as comments.
;
_shelx_estimated_absorpt_t_min 0.618
_shelx_estimated_absorpt_t_max 0.744
_shelxl_version_number 2013-2

loop_
_space_group_symop_operation_xyz
'x, y, z'
'-x, y, -z+1/2'
'x+1/2, y+1/2, z'
'-x+1/2, y+1/2, -z+1/2'
'-x, -y, -z'
'x, -y, z-1/2'
'-x+1/2, -y+1/2, -z'
'x+1/2, -y+1/2, z-1/2'

loop_
_atom_site_label
_atom_site_type_symbol
_atom_site_fract_x
_atom_site_fract_y
_atom_site_fract_z
_atom_site_U_iso_or_equiv
_atom_site_adp_type
_atom_site_occupancy
_atom_site_site_symmetry_order
_atom_site_calc_flag
_atom_site_refinement_flags_posn
_atom_site_refinement_flags_adp
_atom_site_refinement_flags_occupancy
C1A C 0.16068(17) 0.9526(12) 0.6854(7) 0.047(4) Uani 1 1 d D . .
C2A C 0.17692(16) 1.0129(11) 0.7107(6) 0.037(3) Uani 1 1 d D . .
H2A H 0.1835 1.0083 0.7593 0.045 Uiso 1 1 calc R U .
C3A C 0.18386(18) 1.0821(12) 0.6641(7) 0.049(4) Uani 1 1 d D . .
C4A C 0.17329(16) 1.0996(12) 0.5921(6) 0.043(3) Uani 1 1 d D . .
H4A H 0.1772 1.1534 0.5625 0.052 Uiso 1 1 calc R U .
C5A C 0.15723(17) 1.0351(12) 0.5678(6) 0.047(4) Uani 1 1 d D . .
C6A C 0.15060(16) 0.9650(12) 0.6147(7) 0.050(4) Uani 1 1 d D . .
H6A H 0.1390 0.9252 0.5978 0.060 Uiso 1 1 calc R U .
C7A C 0.15354(17) 0.8710(11) 0.7340(5) 0.041(3) Uani 1 1 d D . .
H7A1 H 0.1577 0.9002 0.7831 0.049 Uiso 1 1 calc R U .
H7A2 H 0.1395 0.8725 0.7203 0.049 Uiso 1 1 calc R U .
C8A C 0.20321(16) 1.1422(12) 0.6882(8) 0.054(4) Uani 1 1 d D . .
H8A1 H 0.2026 1.2125 0.6602 0.065 Uiso 1 1 calc R U .
H8A2 H 0.2051 1.1644 0.7385 0.065 Uiso 1 1 calc R U .
C9A C 0.14579(17) 1.0462(12) 0.4898(6) 0.048(4) Uani 1 1 d D . .
H9A1 H 0.1321 1.0412 0.4878 0.058 Uiso 1 1 calc R U .
H9A2 H 0.1482 1.1219 0.4721 0.058 Uiso 1 1 calc R U .
N1A N 0.15941(14) 0.7576(9) 0.7344(5) 0.039(3) Uani 1 1 d D . .
N2A N 0.21993(14) 1.0780(10) 0.6818(5) 0.049(3) Uani 1 1 d D . .
N3A N 0.15038(13) 0.9607(10) 0.4425(5) 0.039(3) Uani 1 1 d D . .
C10A C 0.13965(16) 0.6890(11) 0.6148(6) 0.042(3) Uani 1 1 d D . .
H10A H 0.1303 0.7470 0.6067 0.050 Uiso 1 1 calc R U .
C11A C 0.15219(19) 0.6759(12) 0.6808(7) 0.050(4) Uani 1 1 d D . .
C12A C 0.17841(15) 0.7157(12) 0.7692(6) 0.039(3) Uani 1 1 d D . .
C13A C 0.19418(15) 0.7793(12) 0.8002(6) 0.043(4) Uani 1 1 d D . .
H13A H 0.1931 0.8515 0.8200 0.052 Uiso 1 1 calc R U .
C14A C 0.22191(16) 0.9269(11) 0.7781(7) 0.042(3) Uani 1 1 d D . .
H14A H 0.2144 0.9621 0.8054 0.050 Uiso 1 1 calc R U .
C15A C 0.22804(18) 0.9870(12) 0.7258(7) 0.047(4) Uani 1 1 d D . .
C16A C 0.22461(19) 1.0646(12) 0.6167(7) 0.050(4) Uani 1 1 d D . .
C17A C 0.21512(18) 1.0890(12) 0.5501(7) 0.048(4) Uani 1 1 d D . .
H17A H 0.2061 1.1489 0.5411 0.057 Uiso 1 1 calc R U .
C18A C 0.18344(17) 1.0348(11) 0.4383(6) 0.039(3) Uani 1 1 d D . .
H18A H 0.1823 1.1101 0.4536 0.047 Uiso 1 1 calc R U .
C19A C 0.16770(16) 0.9627(13) 0.4196(6) 0.045(4) Uani 1 1 d D . .
C20A C 0.14500(15) 0.8481(12) 0.4376(6) 0.037(3) Uani 1 1 d D . .
C21A C 0.13491(16) 0.7845(12) 0.4793(7) 0.047(4) Uani 1 1 d D . .
H21A H 0.1262 0.8195 0.5017 0.056 Uiso 1 1 calc R U .
C22A C 0.14103(18) 0.6138(12) 0.5596(7) 0.047(4) Uani 1 1 d D . .
C23A C 0.16391(17) 0.5803(12) 0.6924(7) 0.044(3) Uani 1 1 d D . .
C24A C 0.18018(18) 0.6061(12) 0.7461(7) 0.045(4) Uani 1 1 d D . .
C25A C 0.21238(16) 0.7308(12) 0.8010(6) 0.043(3) Uani 1 1 d D . .
C26A C 0.22724(17) 0.8132(13) 0.7886(6) 0.047(4) Uani 1 1 d D . .
C27A C 0.24091(17) 0.9391(13) 0.6927(7) 0.049(4) Uani 1 1 d D . .
C28A C 0.23969(17) 0.9864(12) 0.6296(7) 0.047(4) Uani 1 1 d D . .
C29A C 0.21865(19) 1.0241(12) 0.4925(7) 0.050(4) Uani 1 1 d D . .
C30A C 0.20168(17) 0.9888(13) 0.4331(6) 0.049(4) Uani 1 1 d D . .
C31A C 0.16974(18) 0.8599(12) 0.3867(6) 0.044(4) Uani 1 1 d D . .
C32A C 0.15583(17) 0.7879(12) 0.4017(6) 0.041(3) Uani 1 1 d D . .
C33A C 0.13861(15) 0.6674(12) 0.4854(6) 0.042(3) Uani 1 1 d D . .
C34A C 0.15119(17) 0.5133(12) 0.5773(7) 0.049(4) Uani 1 1 d D . .
H34A H 0.1493 0.4540 0.5434 0.059 Uiso 1 1 calc R U .
C35A C 0.16431(18) 0.4970(12) 0.6448(7) 0.045(3) Uani 1 1 d D . .
C36A C 0.19731(19) 0.5515(13) 0.7549(7) 0.051(4) Uani 1 1 d D . .
C37A C 0.21363(17) 0.6177(14) 0.7855(6) 0.055(3) Uani 1 1 d D . .
H37A H 0.2258 0.5830 0.7957 0.066 Uiso 1 1 calc R U .
C38A C 0.24210(17) 0.7622(14) 0.7617(6) 0.055(3) Uani 1 1 d D . .
H38A H 0.2471 0.6894 0.7760 0.066 Uiso 1 1 calc R U .
C39A C 0.24880(17) 0.8310(13) 0.7112(6) 0.050(4) Uani 1 1 d D . .
C40A C 0.24578(18) 0.9349(12) 0.5746(8) 0.051(4) Uani 1 1 d D . .
C41A C 0.23481(17) 0.9580(13) 0.5041(7) 0.053(4) Uani 1 1 d D . .
H41A H 0.2387 0.9276 0.4648 0.063 Uiso 1 1 calc R U .
C42A C 0.20228(18) 0.8896(12) 0.3969(6) 0.046(4) Uani 1 1 d D . .
H42A H 0.2140 0.8682 0.3873 0.056 Uiso 1 1 calc R U .
C43A C 0.18696(16) 0.8205(12) 0.3741(5) 0.041(3) Uani 1 1 d D . .
C44A C 0.15661(17) 0.6741(13) 0.3962(6) 0.046(4) Uani 1 1 d D . .
C45A C 0.14772(18) 0.6084(13) 0.4395(7) 0.055(4) Uani 1 1 d D . .
H45A H 0.1478 0.5283 0.4379 0.065 Uiso 1 1 calc R U .
C46A C 0.1806(2) 0.4271(12) 0.6629(7) 0.053(4) Uani 1 1 d D . .
H46A H 0.1807 0.3595 0.6366 0.063 Uiso 1 1 calc R U .
C47A C 0.19616(18) 0.4514(12) 0.7153(7) 0.047(3) Uani 1 1 d D . .
H47A H 0.2065 0.3999 0.7257 0.056 Uiso 1 1 calc R U .
C48A C 0.25952(15) 0.7885(13) 0.6593(7) 0.055(4) Uani 1 1 d D . .
H48A H 0.2672 0.7231 0.6713 0.066 Uiso 1 1 calc R U .
C49A C 0.25865(16) 0.8378(13) 0.5986(7) 0.053(4) Uani 1 1 d D . .
H49A H 0.2664 0.8110 0.5694 0.063 Uiso 1 1 calc R U .
C50A C 0.18630(19) 0.7028(14) 0.3566(6) 0.056(4) Uani 1 1 d D . .
H50A H 0.1959 0.6724 0.3368 0.067 Uiso 1 1 calc R U .
C51A C 0.17246(19) 0.6329(14) 0.3672(6) 0.054(4) Uani 1 1 d D . .
H51A H 0.1729 0.5552 0.3558 0.065 Uiso 1 1 calc R U .
C1B C 0.1001(3) 0.5101(17) 0.6929(11) 0.092(7) Uani 1 1 d D . .
C2B C 0.0921(2) 0.4948(17) 0.7490(11) 0.087(6) Uani 1 1 d D . .
H2B H 0.0835 0.5497 0.7580 0.104 Uiso 1 1 calc R U .
C3B C 0.0965(2) 0.398(2) 0.7944(10) 0.096(8) Uani 1 1 d D . .
C4B C 0.1114(2) 0.3242(16) 0.7881(8) 0.073(6) Uani 1 1 d D . .
H4B H 0.1156 0.2638 0.8203 0.088 Uiso 1 1 calc R U .
C5B C 0.1195(2) 0.3469(15) 0.7303(8) 0.074(5) Uani 1 1 d D . .
C6B C 0.1141(2) 0.4385(17) 0.6856(11) 0.093(7) Uani 1 1 d D . .
H6B H 0.1203 0.4517 0.6490 0.111 Uiso 1 1 calc R U .
C7B C 0.0929(2) 0.6089(16) 0.6414(12) 0.117(9) Uani 1 1 d D . .
H7B1 H 0.0880 0.6686 0.6675 0.140 Uiso 1 1 calc R U .
H7B2 H 0.1039 0.6410 0.6266 0.140 Uiso 1 1 calc R U .
C8B C 0.0887(3) 0.379(2) 0.8578(10) 0.142(12) Uani 1 1 d D . .
H8B1 H 0.0979 0.3349 0.8941 0.171 Uiso 1 1 calc R U .
H8B2 H 0.0866 0.4524 0.8789 0.171 Uiso 1 1 calc R U .
C9B C 0.13366(19) 0.2637(16) 0.7099(9) 0.079(6) Uani 1 1 d D . .
H9B1 H 0.1412 0.3051 0.6822 0.095 Uiso 1 1 calc R U .
H9B2 H 0.1426 0.2366 0.7540 0.095 Uiso 1 1 calc R U .
N1B N 0.0780(2) 0.5803(14) 0.5767(9) 0.094(6) Uani 1 1 d D . .
N2B N 0.0708(3) 0.318(2) 0.8361(9) 0.129(8) Uani 1 1 d D . .
N3B N 0.12480(18) 0.1647(15) 0.6683(7) 0.085(6) Uani 1 1 d D . .
C10B C 0.0946(2) 0.4467(18) 0.5056(9) 0.087(7) Uani 1 1 d D . .
H10B H 0.1074 0.4642 0.5287 0.104 Uiso 1 1 calc R U .
C11B C 0.0797(3) 0.5145(19) 0.5152(9) 0.092(7) Uani 1 1 d D . .
C12B C 0.0584(3) 0.5750(16) 0.5798(12) 0.100(8) Uani 1 1 d D . .
C13B C 0.0519(3) 0.577(2) 0.6400(14) 0.141(12) Uani 1 1 d D . .
H13B H 0.0585 0.6110 0.6834 0.170 Uiso 1 1 calc R U .
C14B C 0.0476(3) 0.458(2) 0.7565(11) 0.110(6) Uani 1 1 d D . .
H14B H 0.0558 0.5216 0.7661 0.132 Uiso 1 1 calc R U .
C15B C 0.0530(3) 0.363(2) 0.7996(13) 0.110(6) Uani 1 1 d D . .
C16B C 0.0715(2) 0.199(2) 0.8344(9) 0.093(8) Uani 1 1 d D . .
C17B C 0.0846(3) 0.119(2) 0.8306(9) 0.105(8) Uani 1 1 d D . .
H17B H 0.0975 0.1343 0.8538 0.126 Uiso 1 1 calc R U .
C18B C 0.1109(3) 0.052(2) 0.7575(12) 0.135(11) Uani 1 1 d D . .
H18B H 0.1180 0.0819 0.8015 0.162 Uiso 1 1 calc R U .
C19B C 0.1159(2) 0.0721(17) 0.6925(9) 0.075(6) Uani 1 1 d D . .
C20B C 0.1183(2) 0.1746(18) 0.5960(10) 0.086(7) Uani 1 1 d D . .
C21B C 0.1159(2) 0.2642(17) 0.5508(9) 0.094(7) Uani 1 1 d D . .
H21B H 0.1232 0.3310 0.5629 0.112 Uiso 1 1 calc R U .
C22B C 0.0903(2) 0.356(2) 0.4626(9) 0.097(8) Uani 1 1 d D . .
C23B C 0.0611(2) 0.485(2) 0.4782(10) 0.095(8) Uani 1 1 d D . .
C24B C 0.0483(2) 0.530(2) 0.5123(12) 0.121(10) Uani 1 1 d D . .
C25B C 0.0329(5) 0.520(3) 0.6294(14) 0.20(2) Uani 1 1 d D . .
C26B C 0.0310(3) 0.470(3) 0.7005(18) 0.25(3) Uani 1 1 d D . .
C27B C 0.0420(3) 0.266(2) 0.7834(12) 0.126(11) Uani 1 1 d D . .
C28B C 0.0519(3) 0.170(2) 0.8031(11) 0.105(9) Uani 1 1 d D . .
C29B C 0.0805(4) 0.016(2) 0.7954(11) 0.173(17) Uani 1 1 d D . .
C30B C 0.0940(3) -0.0208(18) 0.7514(11) 0.092(7) Uani 1 1 d D . .
C31B C 0.1069(3) 0.0090(19) 0.6329(12) 0.108(8) Uani 1 1 d D . .
C32B C 0.1079(2) 0.0747(19) 0.5740(8) 0.091(8) Uani 1 1 d D . .
C33B C 0.1021(3) 0.255(2) 0.4857(10) 0.110(9) Uani 1 1 d D . .
C34B C 0.0716(2) 0.339(2) 0.4170(9) 0.107(8) Uani 1 1 d D . .
H34B H 0.0693 0.2825 0.3813 0.129 Uiso 1 1 calc R U .
C35B C 0.0564(2) 0.411(2) 0.4267(10) 0.117(10) Uani 1 1 d D . .
C36B C 0.0303(3) 0.483(2) 0.5013(13) 0.129(10) Uani 1 1 d D . .
C37B C 0.0229(3) 0.478(2) 0.5630(13) 0.136(11) Uani 1 1 d D . .
H37B H 0.0107 0.4448 0.5587 0.164 Uiso 1 1 calc R U .
C38B C 0.0199(4) 0.373(3) 0.6861(12) 0.187(19) Uani 1 1 d D . .
H38B H 0.0091 0.3723 0.6470 0.225 Uiso 1 1 calc R U .
C39B C 0.0248(3) 0.275(2) 0.7300(13) 0.141(11) Uani 1 1 d D . .
C40B C 0.0470(3) 0.062(3) 0.7758(11) 0.124(11) Uani 1 1 d D . .
C41B C 0.0608(3) -0.021(2) 0.7705(14) 0.153(15) Uani 1 1 d D . .
H41B H 0.0575 -0.0949 0.7524 0.184 Uiso 1 1 calc R U .
C42B C 0.0871(3) -0.080(2) 0.6930(12) 0.125(9) Uani 1 1 d D . .
H42B H 0.0771 -0.1316 0.6935 0.149 Uiso 1 1 calc R U .
C43B C 0.0930(3) -0.0743(19) 0.6333(12) 0.107(6) Uani 1 1 d D . .
C44B C 0.0961(3) 0.0522(16) 0.5071(10) 0.079(6) Uani 1 1 d D . .
C45B C 0.0933(2) 0.147(2) 0.4623(9) 0.091(7) Uani 1 1 d D . .
H45B H 0.0855 0.1396 0.4155 0.109 Uiso 1 1 calc R U .
C46B C 0.0368(2) 0.384(3) 0.3996(13) 0.188(16) Uani 1 1 d D . .
H46B H 0.0322 0.3473 0.3551 0.225 Uiso 1 1 calc R U .
C47B C 0.0248(2) 0.413(3) 0.4412(12) 0.178(16) Uani 1 1 d D . .
H47B H 0.0122 0.3846 0.4287 0.213 Uiso 1 1 calc R U .
C48B C 0.0176(3) 0.158(3) 0.7150(16) 0.206(7) Uani 1 1 d D . .
H48B H 0.0048 0.1507 0.6877 0.247 Uiso 1 1 calc R U .
C49B C 0.0271(3) 0.057(3) 0.7358(15) 0.206(7) Uani 1 1 d D . .
H49B H 0.0209 -0.0131 0.7243 0.247 Uiso 1 1 calc R U .
C50B C 0.0834(3) -0.1045(18) 0.5614(11) 0.107(6) Uani 1 1 d D . .
H50B H 0.0761 -0.1718 0.5555 0.128 Uiso 1 1 calc R U .
C51B C 0.0838(3) -0.043(2) 0.4959(9) 0.109(8) Uani 1 1 d D . .
H51B H 0.0764 -0.0641 0.4503 0.130 Uiso 1 1 calc R U .
Cl1 Cl 0.11678(7) -0.2400(5) 0.8150(3) 0.1012(19) Uani 1 1 d . . .
Cl2 Cl 0.15344(6) -0.3167(4) 0.8997(2) 0.0732(13) Uani 1 1 d . . .
C01 C 0.1293(2) -0.3501(17) 0.8620(11) 0.101(7) Uani 1 1 d . . .
H01A H 0.1286 -0.4158 0.8300 0.122 Uiso 1 1 calc R U .
H01B H 0.1233 -0.3720 0.9003 0.122 Uiso 1 1 calc R U .
Cl3 Cl 0.23611(7) 0.3540(5) 0.5719(3) 0.105(2) Uani 1 1 d . . .
Cl4 Cl 0.19747(7) 0.3724(5) 0.4808(3) 0.1050(18) Uani 1 1 d . . .
C02 C 0.2212(3) 0.3620(19) 0.4858(9) 0.112(8) Uani 1 1 d . . .
H02A H 0.2250 0.4284 0.4618 0.135 Uiso 1 1 calc R U .
H02B H 0.2233 0.2940 0.4593 0.135 Uiso 1 1 calc R U .
Cl5 Cl 0.18906(9) 0.7984(6) 0.5875(3) 0.137(3) Uani 1 1 d . . .
Cl6 Cl 0.21843(8) 0.6548(7) 0.5641(4) 0.149(3) Uani 1 1 d . . .
C03 C 0.1971(3) 0.655(3) 0.5646(14) 0.22(2) Uani 1 1 d . . .
H03A H 0.1950 0.5989 0.5997 0.269 Uiso 1 1 calc R U .
H03B H 0.1893 0.6317 0.5173 0.269 Uiso 1 1 calc R U .
Cl7 Cl 0.07237(12) 1.2608(9) 0.6313(5) 0.110(3) Uani 0.6 1 d D . P
Cl8 Cl 0.0444(2) 1.1461(15) 0.5323(9) 0.226(8) Uani 0.6 1 d D . P
C04 C 0.0545(4) 1.172(3) 0.6159(12) 0.20(3) Uani 0.6 1 d D . P
H04A H 0.0590 1.0997 0.6397 0.244 Uiso 0.6 1 calc R U P
H04B H 0.0447 1.2022 0.6382 0.244 Uiso 0.6 1 calc R U P
Cl0 Cl 0.0137(2) 0.7252(11) 0.7113(7) 0.137(5) Uani 0.5 1 d D . P
C0 C 0.0000 0.643(3) 0.7500 0.093(17) Uiso 0.5 2 d DS . P
H0B H 0.0082 0.5941 0.7864 0.111 Uiso 0.5 1 d R U P
Cl9 Cl 0.03162(16) 0.8046(11) 0.4450(7) 0.088(3) Uiso 0.4 1 d D . P
Cl10 Cl 0.0313(3) 0.8731(19) 0.5780(11) 0.071(6) Uiso 0.2 1 d D . P
Cl11 Cl 0.0029(3) 0.843(2) 0.5104(12) 0.085(7) Uiso 0.2 1 d D . P
C05 C 0.0234(4) 0.779(3) 0.5138(14) 0.15(3) Uiso 0.4 1 d D . P
H05A H 0.0329 0.8020 0.5574 0.185 Uiso 0.2 1 d R U P
H05B H 0.0244 0.6997 0.5245 0.185 Uiso 0.4 1 d R U P
H05C H 0.0093 0.7774 0.5000 0.185 Uiso 0.2 1 d R U P

loop_
_atom_site_aniso_label
_atom_site_aniso_U_11
_atom_site_aniso_U_22
_atom_site_aniso_U_33
_atom_site_aniso_U_23
_atom_site_aniso_U_13
_atom_site_aniso_U_12
C1A 0.049(8) 0.049(11) 0.046(8) 0.008(7) 0.020(6) 0.007(7)
C2A 0.049(7) 0.039(9) 0.023(6) 0.006(6) 0.005(5) 0.002(6)
C3A 0.054(8) 0.046(10) 0.045(8) -0.015(7) 0.008(6) 0.013(7)
C4A 0.050(7) 0.056(11) 0.024(7) -0.016(6) 0.013(6) -0.005(7)
C5A 0.040(7) 0.067(12) 0.035(7) -0.008(7) 0.008(6) 0.013(7)
C6A 0.033(6) 0.072(12) 0.052(9) 0.028(8) 0.021(6) 0.010(6)
C7A 0.047(7) 0.064(11) 0.010(5) -0.005(6) 0.003(5) -0.006(7)
C8A 0.044(7) 0.062(12) 0.059(9) -0.004(8) 0.018(7) -0.004(7)
C9A 0.043(7) 0.058(11) 0.045(8) 0.005(7) 0.013(6) -0.002(7)
N1A 0.053(6) 0.037(8) 0.036(6) 0.000(5) 0.026(5) 0.003(5)
N2A 0.047(6) 0.064(10) 0.039(7) -0.019(6) 0.017(5) -0.007(6)
N3A 0.037(5) 0.056(9) 0.024(5) 0.003(5) 0.010(4) 0.015(5)
C10A 0.042(7) 0.047(10) 0.040(8) 0.019(7) 0.017(6) -0.002(6)
C11A 0.068(9) 0.048(10) 0.052(9) 0.019(8) 0.047(7) 0.003(7)
C12A 0.033(6) 0.058(10) 0.025(6) 0.009(6) 0.006(5) 0.007(6)
C13A 0.037(6) 0.071(12) 0.020(6) 0.005(6) 0.005(5) 0.006(6)
C14A 0.043(7) 0.024(9) 0.061(9) 0.006(7) 0.018(6) 0.007(5)
C15A 0.051(8) 0.055(11) 0.035(7) 0.019(7) 0.010(6) 0.021(7)
C16A 0.061(9) 0.036(10) 0.058(9) -0.017(8) 0.026(7) -0.010(7)
C17A 0.045(7) 0.041(10) 0.054(9) 0.014(7) 0.008(6) -0.007(6)
C18A 0.064(8) 0.026(9) 0.032(7) 0.024(6) 0.023(6) 0.016(6)
C19A 0.043(7) 0.076(12) 0.021(6) 0.008(7) 0.016(5) 0.012(7)
C20A 0.033(6) 0.051(10) 0.022(6) 0.018(6) -0.001(5) 0.014(6)
C21A 0.033(6) 0.065(12) 0.044(8) 0.004(7) 0.015(6) 0.000(6)
C22A 0.051(8) 0.055(11) 0.034(7) -0.011(7) 0.012(6) -0.001(7)
C23A 0.047(7) 0.045(10) 0.045(8) 0.019(7) 0.019(6) -0.005(6)
C24A 0.058(8) 0.045(10) 0.040(8) -0.003(7) 0.026(7) -0.008(7)
C25A 0.037(6) 0.053(10) 0.037(7) -0.018(7) 0.007(5) -0.007(6)
C26A 0.041(7) 0.077(12) 0.024(6) 0.002(7) 0.007(5) 0.002(7)
C27A 0.034(7) 0.065(12) 0.049(9) 0.003(8) 0.015(6) 0.005(7)
C28A 0.040(7) 0.048(11) 0.054(9) 0.002(7) 0.016(6) -0.007(6)
C29A 0.061(9) 0.042(10) 0.049(9) 0.014(7) 0.020(7) -0.001(7)
C30A 0.050(8) 0.068(12) 0.027(7) 0.006(7) 0.009(6) -0.004(7)
C31A 0.058(8) 0.058(11) 0.013(6) 0.007(6) 0.001(5) 0.013(7)
C32A 0.049(7) 0.051(11) 0.024(6) -0.011(6) 0.008(5) -0.001(6)
C33A 0.031(6) 0.067(11) 0.025(7) -0.015(7) 0.001(5) -0.007(6)
C34A 0.050(8) 0.061(11) 0.039(8) -0.006(7) 0.017(6) -0.009(7)
C35A 0.060(8) 0.040(10) 0.039(8) 0.004(7) 0.021(6) -0.007(7)
C36A 0.058(8) 0.062(12) 0.035(8) 0.001(7) 0.014(6) 0.015(8)
C37A 0.041(5) 0.096(10) 0.026(5) 0.011(6) 0.005(4) 0.027(5)
C38A 0.041(5) 0.096(10) 0.026(5) 0.011(6) 0.005(4) 0.027(5)
C39A 0.041(7) 0.081(13) 0.027(7) -0.007(7) 0.005(5) -0.001(7)
C40A 0.054(8) 0.040(10) 0.065(10) -0.005(8) 0.027(7) -0.014(7)
C41A 0.045(7) 0.080(13) 0.035(8) 0.023(8) 0.014(6) -0.008(7)
C42A 0.056(8) 0.069(12) 0.019(6) 0.008(7) 0.017(6) 0.004(7)
C43A 0.049(7) 0.066(11) 0.007(5) -0.005(6) 0.004(5) 0.012(7)
C44A 0.043(7) 0.072(12) 0.023(6) -0.006(7) 0.008(5) -0.002(7)
C45A 0.058(9) 0.061(12) 0.031(8) -0.010(8) -0.014(6) -0.013(8)
C46A 0.075(10) 0.029(10) 0.058(10) 0.003(7) 0.024(8) 0.003(7)
C47A 0.057(8) 0.042(10) 0.043(8) 0.002(7) 0.014(7) 0.006(7)
C48A 0.020(6) 0.079(13) 0.062(10) -0.025(9) 0.003(6) 0.017(6)
C49A 0.042(7) 0.069(12) 0.061(9) 0.018(8) 0.037(7) 0.012(7)
C50A 0.055(8) 0.092(14) 0.022(7) -0.011(8) 0.012(6) 0.014(8)
C51A 0.065(9) 0.066(12) 0.028(7) -0.009(7) 0.007(7) 0.013(8)
C1B 0.092(14) 0.088(18) 0.118(18) -0.018(14) 0.064(13) -0.017(12)
C2B 0.073(12) 0.084(17) 0.119(18) -0.011(13) 0.052(12) 0.003(11)
C3B 0.046(9) 0.16(2) 0.083(14) -0.065(14) 0.009(9) -0.009(12)
C4B 0.054(9) 0.112(17) 0.052(10) -0.029(10) 0.009(7) 0.003(10)
C5B 0.092(13) 0.071(15) 0.044(10) 0.008(9) -0.009(9) 0.003(11)
C6B 0.062(11) 0.11(2) 0.110(17) -0.007(14) 0.026(11) 0.002(11)
C7B 0.070(12) 0.077(17) 0.20(3) 0.070(17) 0.026(15) 0.006(11)
C8B 0.081(14) 0.26(3) 0.099(17) -0.093(19) 0.051(13) -0.025(18)
C9B 0.036(8) 0.125(19) 0.069(12) 0.006(12) -0.002(7) 0.018(9)
N1B 0.069(10) 0.099(15) 0.110(14) 0.048(11) 0.014(10) 0.003(9)
N2B 0.126(17) 0.22(3) 0.066(12) 0.013(15) 0.062(12) 0.033(19)
N3B 0.057(8) 0.148(18) 0.047(9) -0.030(10) 0.010(7) 0.027(10)
C10B 0.056(10) 0.15(2) 0.050(11) 0.013(12) 0.001(9) -0.014(12)
C11B 0.082(13) 0.14(2) 0.059(12) 0.038(13) 0.025(10) -0.006(13)
C12B 0.126(18) 0.056(15) 0.14(2) 0.057(14) 0.081(17) 0.045(13)
C13B 0.087(15) 0.17(3) 0.20(3) 0.05(2) 0.089(18) 0.049(17)
C14B 0.084(11) 0.15(2) 0.109(15) -0.016(11) 0.054(11) -0.006(12)
C15B 0.084(11) 0.15(2) 0.109(15) -0.016(11) 0.054(11) -0.006(12)
C16B 0.069(12) 0.16(2) 0.054(11) 0.048(14) 0.029(9) 0.052(14)
C17B 0.128(18) 0.15(2) 0.042(11) 0.034(13) 0.039(11) 0.051(17)
C18B 0.092(16) 0.18(3) 0.15(2) 0.10(2) 0.057(16) 0.064(17)
C19B 0.059(10) 0.102(18) 0.069(12) 0.003(12) 0.029(9) 0.032(10)
C20B 0.045(9) 0.13(2) 0.079(14) -0.013(14) 0.016(9) -0.005(11)
C21B 0.038(8) 0.15(2) 0.080(13) 0.055(13) -0.012(8) -0.029(10)
C22B 0.049(10) 0.19(3) 0.056(11) 0.034(14) 0.023(9) -0.004(13)
C23B 0.060(11) 0.16(2) 0.062(12) 0.035(14) 0.008(10) 0.023(13)
C24B 0.045(10) 0.22(3) 0.110(18) 0.037(19) 0.032(11) 0.036(14)
C25B 0.34(5) 0.17(4) 0.13(3) 0.10(3) 0.12(3) 0.15(4)
C26B 0.046(13) 0.12(3) 0.51(8) -0.08(4) -0.04(3) 0.018(15)
C27B 0.081(15) 0.21(3) 0.108(19) 0.03(2) 0.062(15) 0.040(19)
C28B 0.094(17) 0.18(3) 0.061(14) 0.023(16) 0.046(12) 0.024(18)
C29B 0.39(5) 0.09(2) 0.049(14) 0.038(13) 0.09(2) 0.10(3)
C30B 0.120(17) 0.084(18) 0.081(14) 0.025(13) 0.044(13) 0.039(14)
C31B 0.081(14) 0.13(2) 0.106(19) -0.032(17) 0.019(13) 0.048(14)
C32B 0.051(10) 0.18(3) 0.036(9) -0.013(12) 0.006(8) 0.052(12)
C33B 0.092(15) 0.19(3) 0.055(13) 0.020(15) 0.023(11) 0.036(17)
C34B 0.060(11) 0.21(3) 0.053(11) 0.003(14) 0.009(9) -0.006(14)
C35B 0.056(11) 0.23(3) 0.065(13) 0.062(17) 0.008(10) 0.029(15)
C36B 0.070(15) 0.19(3) 0.13(2) 0.04(2) 0.032(15) 0.044(16)
C37B 0.077(14) 0.21(3) 0.15(2) 0.05(2) 0.071(16) 0.061(17)
C38B 0.22(3) 0.28(4) 0.079(17) 0.06(2) 0.08(2) 0.19(3)
C39B 0.069(14) 0.24(4) 0.14(2) 0.02(2) 0.086(16) 0.017(18)
C40B 0.093(17) 0.22(4) 0.072(16) 0.027(18) 0.051(13) 0.00(2)
C41B 0.063(13) 0.23(4) 0.17(3) 0.13(2) 0.033(15) 0.002(18)
C42B 0.15(2) 0.15(3) 0.097(18) 0.009(17) 0.062(17) 0.035(19)
C43B 0.095(12) 0.102(14) 0.129(16) -0.035(12) 0.041(11) 0.018(10)
C44B 0.110(15) 0.070(16) 0.078(14) -0.002(11) 0.061(12) -0.012(11)
C45B 0.052(10) 0.17(3) 0.053(11) -0.002(14) 0.025(8) -0.004(12)
C46B 0.039(10) 0.37(5) 0.14(2) 0.13(3) 0.002(13) 0.039(18)
C47B 0.032(10) 0.40(5) 0.092(18) 0.02(2) 0.005(11) -0.022(18)
C48B 0.085(13) 0.395 0.17(2) 0.05(3) 0.097(16) 0.027(17)
C49B 0.085(13) 0.395 0.17(2) 0.05(3) 0.097(16) 0.027(17)
C50B 0.095(12) 0.102(14) 0.129(16) -0.035(12) 0.041(11) 0.018(10)
C51B 0.114(17) 0.16(3) 0.049(11) -0.015(14) 0.023(11) 0.036(17)
Cl1 0.090(3) 0.110(5) 0.120(4) 0.050(3) 0.059(3) 0.030(3)
Cl2 0.089(3) 0.070(3) 0.070(3) 0.002(2) 0.039(2) -0.005(2)
C01 0.064(11) 0.108(19) 0.130(18) 0.036(14) 0.023(11) 0.010(11)
Cl3 0.094(3) 0.130(5) 0.076(3) 0.026(3) -0.006(3) -0.040(3)
Cl4 0.090(3) 0.118(5) 0.101(4) -0.003(3) 0.012(3) 0.004(3)
C02 0.107(16) 0.14(2) 0.067(13) 0.036(13) -0.014(12) -0.036(15)
Cl5 0.153(6) 0.153(7) 0.117(5) -0.001(4) 0.059(4) 0.069(5)
Cl6 0.092(4) 0.184(8) 0.187(7) -0.048(6) 0.065(4) 0.000(4)
C03 0.082(16) 0.42(6) 0.17(3) 0.20(3) 0.022(17) 0.05(3)
Cl7 0.068(5) 0.129(10) 0.124(8) -0.020(7) 0.008(5) 0.008(5)
Cl8 0.155(12) 0.27(2) 0.216(16) 0.000(14) -0.030(12) -0.080(13)
C04 0.38(8) 0.17(5) 0.13(4) 0.08(4) 0.20(5) 0.15(5)
Cl0 0.178(12) 0.118(12) 0.142(11) -0.005(8) 0.092(10) -0.024(9)

loop_
_atom_type_symbol
_atom_type_description
_atom_type_scat_dispersion_real
_atom_type_scat_dispersion_imag
_atom_type_scat_source
C C 0.0181 0.0091 'International Tables Vol C Tables 4.2.6.8 and 6.1.1.4'
H H 0.0000 0.0000 'International Tables Vol C Tables 4.2.6.8 and 6.1.1.4'
N N 0.0311 0.0180 'International Tables Vol C Tables 4.2.6.8 and 6.1.1.4'
Cl Cl 0.3639 0.7018 'International Tables Vol C Tables 4.2.6.8 and 6.1.1.4'

loop_
_geom_angle_atom_site_label_1
_geom_angle_atom_site_label_2
_geom_angle_atom_site_label_3
_geom_angle
_geom_angle_site_symmetry_1
_geom_angle_site_symmetry_3
C2A C1A C6A 119.6(12) . .
C2A C1A C7A 120.4(11) . .
C6A C1A C7A 120.1(12) . .
C1A C2A C3A 119.5(11) . .
C1A C2A H2A 120.3 . .
C3A C2A H2A 120.3 . .
C2A C3A C4A 121.5(12) . .
C2A C3A C8A 121.4(12) . .
C4A C3A C8A 117.0(13) . .
C5A C4A C3A 117.1(13) . .
C5A C4A H4A 121.4 . .
C3A C4A H4A 121.4 . .
C4A C5A C6A 120.3(12) . .
C4A C5A C9A 119.4(12) . .
C6A C5A C9A 120.1(12) . .
C1A C6A C5A 121.5(12) . .
C1A C6A H6A 119.3 . .
C5A C6A H6A 119.3 . .
N1A C7A C1A 117.1(10) . .
N1A C7A H7A1 108.0 . .
C1A C7A H7A1 108.0 . .
N1A C7A H7A2 108.0 . .
C1A C7A H7A2 108.0 . .
H7A1 C7A H7A2 107.3 . .
N2A C8A C3A 116.6(12) . .
N2A C8A H8A1 108.1 . .
C3A C8A H8A1 108.1 . .
N2A C8A H8A2 108.1 . .
C3A C8A H8A2 108.1 . .
H8A1 C8A H8A2 107.3 . .
N3A C9A C5A 114.1(11) . .
N3A C9A H9A1 108.7 . .
C5A C9A H9A1 108.7 . .
N3A C9A H9A2 108.7 . .
C5A C9A H9A2 108.7 . .
H9A1 C9A H9A2 107.6 . .
C7A N1A C11A 126.1(11) . .
C7A N1A C12A 125.1(11) . .
C11A N1A C12A 103.8(10) . .
C16A N2A C15A 107.6(11) . .
C16A N2A C8A 122.1(12) . .
C15A N2A C8A 125.0(11) . .
C20A N3A C19A 104.4(10) . .
C20A N3A C9A 127.2(10) . .
C19A N3A C9A 122.7(11) . .
C11A C10A C22A 118.5(12) . .
C11A C10A H10A 120.8 . .
C22A C10A H10A 120.8 . .
C10A C11A C23A 118.2(13) . .
C10A C11A N1A 129.7(13) . .
C23A C11A N1A 109.5(12) . .
C13A C12A C24A 121.2(11) . .
C13A C12A N1A 127.0(12) . .
C24A C12A N1A 108.7(11) . .
C12A C13A C25A 116.7(13) . .
C12A C13A H13A 121.7 . .
C25A C13A H13A 121.7 . .
C15A C14A C26A 117.8(12) . .
C15A C14A H14A 121.1 . .
C26A C14A H14A 121.1 . .
C27A C15A C14A 120.3(13) . .
C27A C15A N2A 105.0(11) . .
C14A C15A N2A 131.9(11) . .
C17A C16A N2A 131.9(13) . .
C17A C16A C28A 120.2(13) . .
N2A C16A C28A 105.6(12) . .
C16A C17A C29A 119.4(13) . .
C16A C17A H17A 120.3 . .
C29A C17A H17A 120.3 . .
C19A C18A C30A 116.8(12) . .
C19A C18A H18A 121.6 . .
C30A C18A H18A 121.6 . .
C18A C19A C31A 118.4(11) . .
C18A C19A N3A 130.7(12) . .
C31A C19A N3A 109.2(12) . .
C32A C20A N3A 110.2(11) . .
C32A C20A C21A 117.0(12) . .
N3A C20A C21A 129.8(12) . .
C33A C21A C20A 116.6(11) . .
C33A C21A H21A 121.7 . .
C20A C21A H21A 121.7 . .
C34A C22A C10A 118.7(12) . .
C34A C22A C33A 120.6(11) . .
C10A C22A C33A 115.9(12) . .
C35A C23A C11A 126.4(13) . .
C35A C23A C24A 120.5(12) . .
C11A C23A C24A 108.0(13) . .
C36A C24A C12A 123.6(13) . .
C36A C24A C23A 124.0(13) . .
C12A C24A C23A 108.4(12) . .
C37A C25A C13A 119.7(12) . .
C37A C25A C26A 119.9(12) . .
C13A C25A C26A 115.5(13) . .
C14A C26A C38A 123.5(13) . .
C14A C26A C25A 117.3(11) . .
C38A C26A C25A 114.6(13) . .
C28A C27A C15A 111.1(12) . .
C28A C27A C39A 123.0(13) . .
C15A C27A C39A 122.2(13) . .
C27A C28A C40A 124.2(14) . .
C27A C28A C16A 108.0(12) . .
C40A C28A C16A 122.2(13) . .
C41A C29A C17A 119.2(13) . .
C41A C29A C30A 117.5(13) . .
C17A C29A C30A 118.1(12) . .
C42A C30A C18A 120.0(12) . .
C42A C30A C29A 119.9(12) . .
C18A C30A C29A 115.0(12) . .
C19A C31A C32A 105.6(11) . .
C19A C31A C43A 124.5(13) . .
C32A C31A C43A 123.3(13) . .
C44A C32A C20A 126.6(13) . .
C44A C32A C31A 122.7(12) . .
C20A C32A C31A 108.9(12) . .
C21A C33A C45A 122.5(12) . .
C21A C33A C22A 117.1(11) . .
C45A C33A C22A 115.1(12) . .
C22A C34A C35A 122.1(13) . .
C22A C34A H34A 119.0 . .
C35A C34A H34A 119.0 . .
C23A C35A C46A 114.6(13) . .
C23A C35A C34A 113.9(13) . .
C46A C35A C34A 129.0(13) . .
C24A C36A C47A 113.7(13) . .
C24A C36A C37A 115.3(13) . .
C47A C36A C37A 128.6(13) . .
C25A C37A C36A 122.2(12) . .
C25A C37A H37A 118.9 . .
C36A C37A H37A 118.9 . .
C26A C38A C39A 114.8(13) . .
C26A C38A H38A 122.6 . .
C39A C38A H38A 122.6 . .
C27A C39A C38A 119.8(12) . .
C27A C39A C48A 112.2(12) . .
C38A C39A C48A 125.7(14) . .
C28A C40A C41A 116.4(13) . .
C28A C40A C49A 113.1(13) . .
C41A C40A C49A 127.4(13) . .
C29A C41A C40A 120.8(13) . .
C29A C41A H41A 119.6 . .
C40A C41A H41A 119.6 . .
C43A C42A C30A 123.4(12) . .
C43A C42A H42A 118.3 . .
C30A C42A H42A 118.3 . .
C42A C43A C31A 115.6(13) . .
C42A C43A C50A 129.6(12) . .
C31A C43A C50A 112.6(13) . .
C32A C44A C45A 117.7(12) . .
C32A C44A C51A 114.0(13) . .
C45A C44A C51A 124.0(14) . .
C44A C45A C33A 117.3(13) . .
C44A C45A H45A 121.3 . .
C33A C45A H45A 121.3 . .
C47A C46A C35A 123.5(14) . .
C47A C46A H46A 118.3 . .
C35A C46A H46A 118.3 . .
C46A C47A C36A 121.3(13) . .
C46A C47A H47A 119.4 . .
C36A C47A H47A 119.4 . .
C49A C48A C39A 122.7(13) . .
C49A C48A H48A 118.6 . .
C39A C48A H48A 118.6 . .
C48A C49A C40A 121.1(12) . .
C48A C49A H49A 119.4 . .
C40A C49A H49A 119.4 . .
C51A C50A C43A 122.5(13) . .
C51A C50A H50A 118.7 . .
C43A C50A H50A 118.7 . .
C50A C51A C44A 122.2(14) . .
C50A C51A H51A 118.9 . .
C44A C51A H51A 118.9 . .
C6B C1B C2B 118.6(19) . .
C6B C1B C7B 123.0(18) . .
C2B C1B C7B 118.5(18) . .
C1B C2B C3B 121.8(18) . .
C1B C2B H2B 119.1 . .
C3B C2B H2B 119.1 . .
C4B C3B C2B 119.4(17) . .
C4B C3B C8B 116(2) . .
C2B C3B C8B 124.0(19) . .
C3B C4B C5B 115.6(17) . .
C3B C4B H4B 122.2 . .
C5B C4B H4B 122.2 . .
C6B C5B C4B 122.3(17) . .
C6B C5B C9B 116.2(16) . .
C4B C5B C9B 121.3(15) . .
C1B C6B C5B 121.7(19) . .
C1B C6B H6B 119.2 . .
C5B C6B H6B 119.2 . .
N1B C7B C1B 115.7(16) . .
N1B C7B H7B1 108.3 . .
C1B C7B H7B1 108.3 . .
N1B C7B H7B2 108.3 . .
C1B C7B H7B2 108.3 . .
H7B1 C7B H7B2 107.4 . .
N2B C8B C3B 109.3(15) . .
N2B C8B H8B1 109.8 . .
C3B C8B H8B1 109.8 . .
N2B C8B H8B2 109.8 . .
C3B C8B H8B2 109.8 . .
H8B1 C8B H8B2 108.3 . .
N3B C9B C5B 114.8(12) . .
N3B C9B H9B1 108.6 . .
C5B C9B H9B1 108.6 . .
N3B C9B H9B2 108.6 . .
C5B C9B H9B2 108.6 . .
H9B1 C9B H9B2 107.5 . .
C12B N1B C11B 107.5(16) . .
C12B N1B C7B 119.8(18) . .
C11B N1B C7B 128.5(16) . .
C16B N2B C15B 113(2) . .
C16B N2B C8B 118(2) . .
C15B N2B C8B 127(2) . .
C20B N3B C19B 109.9(15) . .
C20B N3B C9B 119.0(17) . .
C19B N3B C9B 127.2(15) . .
C22B C10B C11B 118.5(17) . .
C22B C10B H10B 120.7 . .
C11B C10B H10B 120.7 . .
C10B C11B C23B 117.7(19) . .
C10B C11B N1B 130.2(17) . .
C23B C11B N1B 106.4(16) . .
C13B C12B C24B 126(2) . .
C13B C12B N1B 126(2) . .
C24B C12B N1B 105.1(16) . .
C12B C13B C25B 112(2) . .
C12B C13B H13B 124.0 . .
C25B C13B H13B 124.0 . .
C15B C14B C26B 127(2) . .
C15B C14B H14B 116.6 . .
C26B C14B H14B 116.6 . .
C27B C15B C14B 118(2) . .
C27B C15B N2B 102(2) . .
C14B C15B N2B 133(2) . .
C17B C16B N2B 136(2) . .
C17B C16B C28B 116(2) . .
N2B C16B C28B 102.4(17) . .
C16B C17B C29B 125(2) . .
C16B C17B H17B 117.6 . .
C29B C17B H17B 117.6 . .
C19B C18B C30B 115(2) . .
C19B C18B H18B 122.6 . .
C30B C18B H18B 122.6 . .
C31B C19B N3B 107.2(16) . .
C31B C19B C18B 119(2) . .
N3B C19B C18B 132(2) . .
C21B C20B N3B 133(2) . .
C21B C20B C32B 119.0(17) . .
N3B C20B C32B 105.0(16) . .
C20B C21B C33B 117.9(18) . .
C20B C21B H21B 121.0 . .
C33B C21B H21B 121.0 . .
C10B C22B C34B 121.6(19) . .
C10B C22B C33B 115.7(17) . .
C34B C22B C33B 118(2) . .
C35B C23B C24B 123(2) . .
C35B C23B C11B 126.3(19) . .
C24B C23B C11B 109.6(18) . .
C23B C24B C36B 120(2) . .
C23B C24B C12B 109.4(16) . .
C36B C24B C12B 122.3(19) . .
C37B C25B C13B 122(2) . .
C37B C25B C26B 124(3) . .
C13B C25B C26B 109(2) . .
C38B C26B C14B 114(3) . .
C38B C26B C25B 108(3) . .
C14B C26B C25B 119(2) . .
C28B C27B C15B 113(2) . .
C28B C27B C39B 126(2) . .
C15B C27B C39B 117(2) . .
C27B C28B C40B 127(2) . .
C27B C28B C16B 109(2) . .
C40B C28B C16B 121(2) . .
C17B C29B C41B 120(2) . .
C17B C29B C30B 116(2) . .
C41B C29B C30B 116(2) . .
C42B C30B C18B 120(2) . .
C42B C30B C29B 119(2) . .
C18B C30B C29B 116(2) . .
C19B C31B C32B 105.7(19) . .
C19B C31B C43B 124(2) . .
C32B C31B C43B 125(2) . .
C44B C32B C31B 121(2) . .
C44B C32B C20B 126.8(19) . .
C31B C32B C20B 110.7(16) . .
C21B C33B C45B 120.4(19) . .
C21B C33B C22B 116(2) . .
C45B C33B C22B 116.4(18) . .
C22B C34B C35B 118.5(19) . .
C22B C34B H34B 120.8 . .
C35B C34B H34B 120.8 . .
C23B C35B C46B 119(2) . .
C23B C35B C34B 115.4(17) . .
C46B C35B C34B 123(2) . .
C24B C36B C47B 115(2) . .
C24B C36B C37B 115(2) . .
C47B C36B C37B 126(2) . .
C25B C37B C36B 122(2) . .
C25B C37B H37B 118.8 . .
C36B C37B H37B 118.8 . .
C26B C38B C39B 120(3) . .
C26B C38B H38B 119.8 . .
C39B C38B H38B 119.8 . .
C27B C39B C38B 123(2) . .
C27B C39B C48B 106(2) . .
C38B C39B C48B 128(3) . .
C28B C40B C41B 123(2) . .
C28B C40B C49B 111(2) . .
C41B C40B C49B 124(3) . .
C40B C41B C29B 115(2) . .
C40B C41B H41B 122.7 . .
C29B C41B H41B 122.7 . .
C30B C42B C43B 126(2) . .
C30B C42B H42B 117.2 . .
C43B C42B H42B 117.2 . .
C42B C43B C31B 115(2) . .
C42B C43B C50B 130(2) . .
C31B C43B C50B 110(2) . .
C32B C44B C45B 113.0(18) . .
C32B C44B C51B 120.6(18) . .
C45B C44B C51B 123(2) . .
C44B C45B C33B 121.7(18) . .
C44B C45B H45B 119.1 . .
C33B C45B H45B 119.1 . .
C47B C46B C35B 117(2) . .
C47B C46B H46B 121.7 . .
C35B C46B H46B 121.7 . .
C46B C47B C36B 123(2) . .
C46B C47B H47B 118.4 . .
C36B C47B H47B 118.4 . .
C49B C48B C39B 128(3) . .
C49B C48B H48B 115.9 . .
C39B C48B H48B 115.9 . .
C48B C49B C40B 119(3) . .
C48B C49B H49B 120.7 . .
C40B C49B H49B 120.7 . .
C43B C50B C51B 127(2) . .
C43B C50B H50B 116.4 . .
C51B C50B H50B 116.4 . .
C44B C51B C50B 114.1(18) . .
C44B C51B H51B 122.9 . .
C50B C51B H51B 122.9 . .
Cl1 C01 Cl2 112.9(11) . .
Cl1 C01 H01A 109.0 . .
Cl2 C01 H01A 109.0 . .
Cl1 C01 H01B 109.0 . .
Cl2 C01 H01B 109.0 . .
H01A C01 H01B 107.8 . .
Cl4 C02 Cl3 115.5(12) . .
Cl4 C02 H02A 108.4 . .
Cl3 C02 H02A 108.4 . .
Cl4 C02 H02B 108.4 . .
Cl3 C02 H02B 108.4 . .
H02A C02 H02B 107.5 . .
Cl6 C03 Cl5 112(2) . .
Cl6 C03 H03A 109.3 . .
Cl5 C03 H03A 109.3 . .
Cl6 C03 H03B 109.3 . .
Cl5 C03 H03B 109.3 . .
H03A C03 H03B 108.0 . .
Cl8 C04 Cl7 115.8(16) . .
Cl8 C04 H04A 108.3 . .
Cl7 C04 H04A 108.3 . .
Cl8 C04 H04B 108.3 . .
Cl7 C04 H04B 108.3 . .
H04A C04 H04B 107.4 . .
Cl0 C0 Cl0 110(2) . 2_556
Cl0 C0 H0B 109.9 . .
Cl0 C0 H0B 109.4 2_556 .
C05 Cl10 Cl11 48.7(10) . .
C05 Cl10 H05A 31.7 . .
Cl11 Cl10 H05A 78.5 . .
C05 Cl11 Cl10 49.2(10) . .
C05 Cl11 H05C 32.3 . .
Cl10 Cl11 H05C 79.9 . .
Cl9 C05 Cl11 113(2) . .
Cl9 C05 Cl10 111(2) . .
Cl11 C05 Cl10 82.1(16) . .
Cl9 C05 H05A 109.2 . .
Cl11 C05 H05A 109.8 . .
Cl10 C05 H05A 30.4 . .
Cl9 C05 H05B 109.6 . .
Cl11 C05 H05B 118.4 . .
Cl10 C05 H05B 119.9 . .
H05A C05 H05B 94.8 . .
Cl9 C05 H05C 110.4 . .
Cl11 C05 H05C 30.9 . .
Cl10 C05 H05C 110.9 . .
H05A C05 H05C 133.9 . .
H05B C05 H05C 93.3 . .

loop_
_geom_bond_atom_site_label_1
_geom_bond_atom_site_label_2
_geom_bond_distance
_geom_bond_site_symmetry_2
C1A C2A 1.362(16) .
C1A C6A 1.395(16) .
C1A C7A 1.532(16) .
C2A C3A 1.408(17) .
C2A H2A 0.9500 .
C3A C4A 1.434(16) .
C3A C8A 1.541(16) .
C4A C5A 1.377(16) .
C4A H4A 0.9500 .
C5A C6A 1.407(16) .
C5A C9A 1.543(15) .
C6A H6A 0.9500 .
C7A N1A 1.409(15) .
C7A H7A1 0.9900 .
C7A H7A2 0.9900 .
C8A N2A 1.467(15) .
C8A H8A1 0.9900 .
C8A H8A2 0.9900 .
C9A N3A 1.463(15) .
C9A H9A1 0.9900 .
C9A H9A2 0.9900 .
N1A C11A 1.424(16) .
N1A C12A 1.465(14) .
N2A C16A 1.401(15) .
N2A C15A 1.411(16) .
N3A C20A 1.387(15) .
N3A C19A 1.439(13) .
C10A C11A 1.384(16) .
C10A C22A 1.420(16) .
C10A H10A 0.9500 .
C11A C23A 1.401(17) .
C12A C13A 1.378(16) .
C12A C24A 1.391(17) .
C13A C25A 1.440(15) .
C13A H13A 0.9500 .
C14A C15A 1.403(16) .
C14A C26A 1.403(17) .
C14A H14A 0.9500 .
C15A C27A 1.385(16) .
C16A C17A 1.338(17) .
C16A C28A 1.409(17) .
C17A C29A 1.437(18) .
C17A H17A 0.9500 .
C18A C19A 1.401(17) .
C18A C30A 1.462(16) .
C18A H18A 0.9500 .
C19A C31A 1.402(17) .
C20A C32A 1.378(15) .
C20A C21A 1.438(15) .
C21A C33A 1.413(17) .
C21A H21A 0.9500 .
C22A C34A 1.398(17) .
C22A C33A 1.546(16) .
C23A C35A 1.359(17) .
C23A C24A 1.401(16) .
C24A C36A 1.377(17) .
C25A C37A 1.382(18) .
C25A C26A 1.521(17) .
C26A C38A 1.446(16) .
C27A C28A 1.334(17) .
C27A C39A 1.412(18) .
C28A C40A 1.399(17) .
C29A C41A 1.383(17) .
C29A C30A 1.522(17) .
C30A C42A 1.377(18) .
C31A C32A 1.409(17) .
C31A C43A 1.416(16) .
C32A C44A 1.355(17) .
C33A C45A 1.423(17) .
C34A C35A 1.430(16) .
C34A H34A 0.9500 .
C35A C46A 1.419(17) .
C36A C47A 1.405(17) .
C36A C37A 1.423(18) .
C37A H37A 0.9500 .
C38A C39A 1.453(18) .
C38A H38A 0.9500 .
C39A C48A 1.510(16) .
C40A C41A 1.430(17) .
C40A C49A 1.482(17) .
C41A H41A 0.9500 .
C42A C43A 1.364(17) .
C42A H42A 0.9500 .
C43A C50A 1.433(18) .
C44A C45A 1.417(17) .
C44A C51A 1.488(16) .
C45A H45A 0.9500 .
C46A C47A 1.349(17) .
C46A H46A 0.9500 .
C47A H47A 0.9500 .
C48A C49A 1.305(17) .
C48A H48A 0.9500 .
C49A H49A 0.9500 .
C50A C51A 1.359(18) .
C50A H50A 0.9500 .
C51A H51A 0.9500 .
C1B C6B 1.36(2) .
C1B C2B 1.37(2) .
C1B C7B 1.54(2) .
C2B C3B 1.43(2) .
C2B H2B 0.9500 .
C3B C4B 1.42(2) .
C3B C8B 1.50(2) .
C4B C5B 1.42(2) .
C4B H4B 0.9500 .
C5B C6B 1.38(2) .
C5B C9B 1.55(2) .
C6B H6B 0.9500 .
C7B N1B 1.48(2) .
C7B H7B1 0.9900 .
C7B H7B2 0.9900 .
C8B N2B 1.45(2) .
C8B H8B1 0.9900 .
C8B H8B2 0.9900 .
C9B N3B 1.478(19) .
C9B H9B1 0.9900 .
C9B H9B2 0.9900 .
N1B C12B 1.44(2) .
N1B C11B 1.46(2) .
N2B C16B 1.41(2) .
N2B C15B 1.41(2) .
N3B C20B 1.373(19) .
N3B C19B 1.42(2) .
C10B C22B 1.35(2) .
C10B C11B 1.40(2) .
C10B H10B 0.9500 .
C11B C23B 1.41(2) .
C12B C13B 1.37(2) .
C12B C24B 1.44(2) .
C13B C25B 1.51(3) .
C13B H13B 0.9500 .
C14B C15B 1.41(2) .
C14B C26B 1.41(3) .
C14B H14B 0.9500 .
C15B C27B 1.39(3) .
C16B C17B 1.36(2) .
C16B C28B 1.44(2) .
C17B C29B 1.39(3) .
C17B H17B 0.9500 .
C18B C19B 1.42(2) .
C18B C30B 1.48(2) .
C18B H18B 0.9500 .
C19B C31B 1.40(2) .
C20B C21B 1.36(2) .
C20B C32B 1.41(2) .
C21B C33B 1.41(2) .
C21B H21B 0.9500 .
C22B C34B 1.439(19) .
C22B C33B 1.47(2) .
C23B C35B 1.31(2) .
C23B C24B 1.38(2) .
C24B C36B 1.39(2) .
C25B C37B 1.40(3) .
C25B C26B 1.54(3) .
C26B C38B 1.39(3) .
C27B C28B 1.35(2) .
C27B C39B 1.42(3) .
C28B C40B 1.39(3) .
C29B C41B 1.46(3) .
C29B C30B 1.52(2) .
C30B C42B 1.32(2) .
C31B C32B 1.40(2) .
C31B C43B 1.41(2) .
C32B C44B 1.39(2) .
C33B C45B 1.45(2) .
C34B C35B 1.45(2) .
C34B H34B 0.9500 .
C35B C46B 1.43(2) .
C36B C47B 1.41(3) .
C36B C37B 1.44(2) .
C37B H37B 0.9500 .
C38B C39B 1.43(3) .
C38B H38B 0.9500 .
C39B C48B 1.49(3) .
C40B C41B 1.43(3) .
C40B C49B 1.46(3) .
C41B H41B 0.9500 .
C42B C43B 1.34(2) .
C42B H42B 0.9500 .
C43B C50B 1.44(2) .
C44B C45B 1.40(2) .
C44B C51B 1.42(2) .
C45B H45B 0.9500 .
C46B C47B 1.37(3) .
C46B H46B 0.9500 .
C47B H47B 0.9500 .
C48B C49B 1.38(3) .
C48B H48B 0.9500 .
C49B H49B 0.9500 .
C50B C51B 1.48(2) .
C50B H50B 0.9500 .
C51B H51B 0.9500 .
Cl1 C01 1.717(17) .
Cl2 C01 1.769(17) .
C01 H01A 0.9900 .
C01 H01B 0.9900 .
Cl3 C02 1.755(16) .
Cl4 C02 1.709(19) .
C02 H02A 0.9900 .
C02 H02B 0.9900 .
Cl5 C03 1.89(4) .
Cl6 C03 1.56(2) .
C03 H03A 0.9900 .
C03 H03B 0.9900 .
Cl7 C04 1.643(19) .
Cl8 C04 1.637(18) .
C04 H04A 0.9900 .
C04 H04B 0.9900 .
Cl0 C0 1.697(18) .
C0 Cl0 1.698(17) 2_556
C0 H0B 0.9900 .
Cl9 C05 1.63(2) .
Cl10 C05 1.66(2) .
Cl11 C05 1.65(2) .
C05 H05A 0.9900 .
C05 H05B 0.9620 .
C05 H05C 0.9901 .

loop_
_geom_hbond_atom_site_label_D
_geom_hbond_atom_site_label_H
_geom_hbond_atom_site_label_A
_geom_hbond_distance_DH
_geom_hbond_distance_HA
_geom_hbond_distance_DA
_geom_hbond_angle_DHA
_geom_hbond_site_symmetry_A
C9A H9A2 Cl2 0.99 2.78 3.761(15) 170.1 6_565
C17A H17A Cl4 0.95 2.90 3.724(15) 145.6 1_565

loop_
_geom_torsion_atom_site_label_1
_geom_torsion_atom_site_label_2
_geom_torsion_atom_site_label_3
_geom_torsion_atom_site_label_4
_geom_torsion
C6A C1A C2A C3A -3(2)
C7A C1A C2A C3A 176.1(12)
C1A C2A C3A C4A 6(2)
C1A C2A C3A C8A -173.5(12)
C2A C3A C4A C5A -7.9(19)
C8A C3A C4A C5A 171.9(12)
C3A C4A C5A C6A 6.9(19)
C3A C4A C5A C9A -177.2(11)
C2A C1A C6A C5A 3(2)
C7A C1A C6A C5A -176.9(12)
C4A C5A C6A C1A -5(2)
C9A C5A C6A C1A 179.6(12)
C2A C1A C7A N1A -92.5(15)
C6A C1A C7A N1A 87.1(15)
C2A C3A C8A N2A 86.9(16)
C4A C3A C8A N2A -92.9(15)
C4A C5A C9A N3A 96.7(15)
C6A C5A C9A N3A -87.5(15)
C1A C7A N1A C11A -76.0(15)
C1A C7A N1A C12A 74.9(14)
C3A C8A N2A C16A 78.2(17)
C3A C8A N2A C15A -72.9(18)
C5A C9A N3A C20A 75.0(15)
C5A C9A N3A C19A -74.1(15)
C22A C10A C11A C23A -8.4(17)
C22A C10A C11A N1A 151.6(12)
C7A N1A C11A C10A 7.0(19)
C12A N1A C11A C10A -148.9(12)
C7A N1A C11A C23A 168.2(10)
C12A N1A C11A C23A 12.4(12)
C7A N1A C12A C13A -7.7(18)
C11A N1A C12A C13A 148.5(12)
C7A N1A C12A C24A -167.5(10)
C11A N1A C12A C24A -11.3(13)
C24A C12A C13A C25A 5.8(18)
N1A C12A C13A C25A -151.8(11)
C26A C14A C15A C27A -8(2)
C26A C14A C15A N2A 149.8(15)
C16A N2A C15A C27A 14.2(16)
C8A N2A C15A C27A 168.8(12)
C16A N2A C15A C14A -146.2(16)
C8A N2A C15A C14A 8(3)
C15A N2A C16A C17A 145.8(16)
C8A N2A C16A C17A -10(2)
C15A N2A C16A C28A -16.6(15)
C8A N2A C16A C28A -172.1(12)
N2A C16A C17A C29A -151.8(15)
C28A C16A C17A C29A 9(2)
C30A C18A C19A C31A -10.2(17)
C30A C18A C19A N3A 152.8(13)
C20A N3A C19A C18A -150.6(13)
C9A N3A C19A C18A 4(2)
C20A N3A C19A C31A 13.6(13)
C9A N3A C19A C31A 168.6(10)
C19A N3A C20A C32A -10.9(12)
C9A N3A C20A C32A -164.4(11)
C19A N3A C20A C21A 148.8(12)
C9A N3A C20A C21A -4.7(19)
C32A C20A C21A C33A 6.3(16)
N3A C20A C21A C33A -152.2(11)
C11A C10A C22A C34A 16.7(18)
C11A C10A C22A C33A -139.1(11)
C10A C11A C23A C35A 0.0(19)
N1A C11A C23A C35A -163.8(12)
C10A C11A C23A C24A 154.6(11)
N1A C11A C23A C24A -9.1(13)
C13A C12A C24A C36A 3(2)
N1A C12A C24A C36A 164.3(12)
C13A C12A C24A C23A -155.0(11)
N1A C12A C24A C23A 6.2(14)
C35A C23A C24A C36A 0(2)
C11A C23A C24A C36A -156.4(13)
C35A C23A C24A C12A 158.1(12)
C11A C23A C24A C12A 1.6(14)
C12A C13A C25A C37A -13.5(18)
C12A C13A C25A C26A 142.0(11)
C15A C14A C26A C38A 15.3(19)
C15A C14A C26A C25A -139.3(12)
C37A C25A C26A C14A 155.7(12)
C13A C25A C26A C14A 0.3(16)
C37A C25A C26A C38A -1.1(17)
C13A C25A C26A C38A -156.5(11)
C14A C15A C27A C28A 156.8(14)
N2A C15A C27A C28A -6.4(17)
C14A C15A C27A C39A -2(2)
N2A C15A C27A C39A -165.2(12)
C15A C27A C28A C40A -157.8(13)
C39A C27A C28A C40A 1(2)
C15A C27A C28A C16A -3.9(18)
C39A C27A C28A C16A 154.7(13)
C17A C16A C28A C27A -152.2(14)
N2A C16A C28A C27A 12.7(16)
C17A C16A C28A C40A 2(2)
N2A C16A C28A C40A 167.2(12)
C16A C17A C29A C41A -16(2)
C16A C17A C29A C30A 137.5(14)
C19A C18A C30A C42A 13.9(17)
C19A C18A C30A C29A -140.9(12)
C41A C29A C30A C42A 4.9(19)
C17A C29A C30A C42A -149.3(13)
C41A C29A C30A C18A 159.8(12)
C17A C29A C30A C18A 5.5(18)
C18A C19A C31A C32A 155.4(11)
N3A C19A C31A C32A -11.1(14)
C18A C19A C31A C43A 3.3(19)
N3A C19A C31A C43A -163.1(11)
N3A C20A C32A C44A 169.2(12)
C21A C20A C32A C44A 6.6(19)
N3A C20A C32A C31A 4.4(14)
C21A C20A C32A C31A -158.1(11)
C19A C31A C32A C44A -161.2(12)
C43A C31A C32A C44A -8.8(19)
C19A C31A C32A C20A 4.3(14)
C43A C31A C32A C20A 156.7(11)
C20A C21A C33A C45A -15.9(17)
C20A C21A C33A C22A 137.3(11)
C34A C22A C33A C21A -156.5(12)
C10A C22A C33A C21A -1.3(16)
C34A C22A C33A C45A -1.3(18)
C10A C22A C33A C45A 154.0(11)
C10A C22A C34A C35A -17.3(19)
C33A C22A C34A C35A 137.3(12)
C11A C23A C35A C46A 163.9(12)
C24A C23A C35A C46A 12.1(18)
C11A C23A C35A C34A 0.1(19)
C24A C23A C35A C34A -151.7(12)
C22A C34A C35A C23A 8.7(18)
C22A C34A C35A C46A -152.2(14)
C12A C24A C36A C47A -167.8(12)
C23A C24A C36A C47A -13(2)
C12A C24A C36A C37A -4.2(19)
C23A C24A C36A C37A 150.6(13)
C13A C25A C37A C36A 13.0(19)
C26A C25A C37A C36A -141.4(13)
C24A C36A C37A C25A -4.0(19)
C47A C36A C37A C25A 156.7(14)
C14A C26A C38A C39A -11.3(19)
C25A C26A C38A C39A 143.8(12)
C28A C27A C39A C38A -150.5(14)
C15A C27A C39A C38A 6(2)
C28A C27A C39A C48A 13.2(19)
C15A C27A C39A C48A 169.5(13)
C26A C38A C39A C27A 0.7(19)
C26A C38A C39A C48A -160.7(12)
C27A C28A C40A C41A 145.1(14)
C16A C28A C40A C41A -5(2)
C27A C28A C40A C49A -16.6(19)
C16A C28A C40A C49A -167.0(13)
C17A C29A C41A C40A 13(2)
C30A C29A C41A C40A -140.7(13)
C28A C40A C41A C29A -3(2)
C49A C40A C41A C29A 155.9(13)
C18A C30A C42A C43A -11(2)
C29A C30A C42A C43A 143.0(13)
C30A C42A C43A C31A 3.1(18)
C30A C42A C43A C50A -158.3(13)
C19A C31A C43A C42A 0.6(18)
C32A C31A C43A C42A -146.6(12)
C19A C31A C43A C50A 165.2(12)
C32A C31A C43A C50A 17.9(16)
C20A C32A C44A C45A -10(2)
C31A C32A C44A C45A 152.9(12)
C20A C32A C44A C51A -167.8(12)
C31A C32A C44A C51A -5.0(18)
C32A C44A C45A C33A 0.1(17)
C51A C44A C45A C33A 155.5(12)
C21A C33A C45A C44A 12.8(17)
C22A C33A C45A C44A -140.9(12)
C23A C35A C46A C47A -11(2)
C34A C35A C46A C47A 149.4(15)
C35A C46A C47A C36A -2(2)
C24A C36A C47A C46A 14(2)
C37A C36A C47A C46A -147.3(15)
C27A C39A C48A C49A -11.1(19)
C38A C39A C48A C49A 151.5(15)
C39A C48A C49A C40A -5(2)
C28A C40A C49A C48A 18(2)
C41A C40A C49A C48A -141.1(15)
C42A C43A C50A C51A 147.7(14)
C31A C43A C50A C51A -14.2(17)
C43A C50A C51A C44A 2(2)
C32A C44A C51A C50A 8.5(18)
C45A C44A C51A C50A -147.8(14)
C6B C1B C2B C3B -8(3)
C7B C1B C2B C3B 172.9(18)
C1B C2B C3B C4B 9(3)
C1B C2B C3B C8B 177.9(18)
C2B C3B C4B C5B -7(3)
C8B C3B C4B C5B -176.3(16)
C3B C4B C5B C6B 4(3)
C3B C4B C5B C9B -170.7(14)
C2B C1B C6B C5B 5(3)
C7B C1B C6B C5B -176.3(18)
C4B C5B C6B C1B -3(3)
C9B C5B C6B C1B 172.1(17)
C6B C1B C7B N1B 86(2)
C2B C1B C7B N1B -95(2)
C4B C3B C8B N2B -102(2)
C2B C3B C8B N2B 89(3)
C6B C5B C9B N3B -95(2)
C4B C5B C9B N3B 79(2)
C1B C7B N1B C12B 83(2)
C1B C7B N1B C11B -71(3)
C3B C8B N2B C16B 87(2)
C3B C8B N2B C15B -76(3)
C5B C9B N3B C20B 84.6(18)
C5B C9B N3B C19B -71(2)
C22B C10B C11B C23B -1(3)
C22B C10B C11B N1B 148(2)
C12B N1B C11B C10B -144(2)
C7B N1B C11B C10B 12(3)
C12B N1B C11B C23B 8(2)
C7B N1B C11B C23B 164.1(17)
C11B N1B C12B C13B 148(2)
C7B N1B C12B C13B -11(3)
C11B N1B C12B C24B -13(2)
C7B N1B C12B C24B -172.0(17)
C24B C12B C13B C25B 4(4)
N1B C12B C13B C25B -154(2)
C26B C14B C15B C27B 5(4)
C26B C14B C15B N2B 151(3)
C16B N2B C15B C27B 7(2)
C8B N2B C15B C27B 171.3(17)
C16B N2B C15B C14B -142(3)
C8B N2B C15B C14B 22(4)
C15B N2B C16B C17B 144(2)
C8B N2B C16B C17B -21(3)
C15B N2B C16B C28B -8(2)
C8B N2B C16B C28B -173.4(15)
N2B C16B C17B C29B -146(2)
C28B C16B C17B C29B 4(3)
C20B N3B C19B C31B 13.0(19)
C9B N3B C19B C31B 170.3(14)
C20B N3B C19B C18B -149.5(18)
C9B N3B C19B C18B 8(3)
C30B C18B C19B C31B -11(3)
C30B C18B C19B N3B 150.0(19)
C19B N3B C20B C21B 149.4(19)
C9B N3B C20B C21B -10(3)
C19B N3B C20B C32B -10.5(18)
C9B N3B C20B C32B -170.0(13)
N3B C20B C21B C33B -154.0(19)
C32B C20B C21B C33B 4(3)
C11B C10B C22B C34B 12(3)
C11B C10B C22B C33B -142.6(17)
C10B C11B C23B C35B -12(3)
N1B C11B C23B C35B -168(2)
C10B C11B C23B C24B 157.4(19)
N1B C11B C23B C24B 1(3)
C35B C23B C24B C36B 11(4)
C11B C23B C24B C36B -158(2)
C35B C23B C24B C12B 160(2)
C11B C23B C24B C12B -10(3)
C13B C12B C24B C23B -147(2)
N1B C12B C24B C23B 14(3)
C13B C12B C24B C36B 0(4)
N1B C12B C24B C36B 161(2)
C12B C13B C25B C37B -5(4)
C12B C13B C25B C26B 151(2)
C15B C14B C26B C38B -3(4)
C15B C14B C26B C25B -133(3)
C37B C25B C26B C38B 7(4)
C13B C25B C26B C38B -148(2)
C37B C25B C26B C14B 139(3)
C13B C25B C26B C14B -16(4)
C14B C15B C27B C28B 152(2)
N2B C15B C27B C28B -4(3)
C14B C15B C27B C39B -8(3)
N2B C15B C27B C39B -163.0(17)
C15B C27B C28B C40B -158(2)
C39B C27B C28B C40B -1(4)
C15B C27B C28B C16B -1(3)
C39B C27B C28B C16B 155.9(18)
C17B C16B C28B C27B -153.9(17)
N2B C16B C28B C27B 5(2)
C17B C16B C28B C40B 5(3)
N2B C16B C28B C40B 164(2)
C16B C17B C29B C41B -11(3)
C16B C17B C29B C30B 137(2)
C19B C18B C30B C42B 14(3)
C19B C18B C30B C29B -138.8(19)
C17B C29B C30B C42B -148(2)
C41B C29B C30B C42B 2(3)
C17B C29B C30B C18B 6(3)
C41B C29B C30B C18B 156(2)
N3B C19B C31B C32B -9.6(19)
C18B C19B C31B C32B 155.7(16)
N3B C19B C31B C43B -165.0(18)
C18B C19B C31B C43B 0(3)
C19B C31B C32B C44B -162.8(16)
C43B C31B C32B C44B -8(3)
C19B C31B C32B C20B 3(2)
C43B C31B C32B C20B 158.2(18)
C21B C20B C32B C44B 6(3)
N3B C20B C32B C44B 169.6(15)
C21B C20B C32B C31B -159.0(17)
N3B C20B C32B C31B 4.4(19)
C20B C21B C33B C45B -11(3)
C20B C21B C33B C22B 139(2)
C10B C22B C33B C21B 2(3)
C34B C22B C33B C21B -153.3(17)
C10B C22B C33B C45B 153.0(17)
C34B C22B C33B C45B -3(2)
C10B C22B C34B C35B -11(3)
C33B C22B C34B C35B 142.9(19)
C24B C23B C35B C46B 6(4)
C11B C23B C35B C46B 174(2)
C24B C23B C35B C34B -155(2)
C11B C23B C35B C34B 12(4)
C22B C34B C35B C23B -1(3)
C22B C34B C35B C46B -161.9(19)
C23B C24B C36B C47B -17(4)
C12B C24B C36B C47B -161(2)
C23B C24B C36B C37B 142(2)
C12B C24B C36B C37B -3(4)
C13B C25B C37B C36B 2(4)
C26B C25B C37B C36B -150(3)
C24B C36B C37B C25B 1(4)
C47B C36B C37B C25B 158(3)
C14B C26B C38B C39B 5(4)
C25B C26B C38B C39B 139(2)
C28B C27B C39B C38B -147(2)
C15B C27B C39B C38B 10(3)
C28B C27B C39B C48B 15(3)
C15B C27B C39B C48B 170.9(19)
C26B C38B C39B C27B -8(4)
C26B C38B C39B C48B -165(2)
C27B C28B C40B C41B 148(2)
C16B C28B C40B C41B -6(3)
C27B C28B C40B C49B -15(3)
C16B C28B C40B C49B -169.9(18)
C28B C40B C41B C29B -1(3)
C49B C40B C41B C29B 161(2)
C17B C29B C41B C40B 9(3)
C30B C29B C41B C40B -139(2)
C18B C30B C42B C43B -7(4)
C29B C30B C42B C43B 146(2)
C30B C42B C43B C31B -5(4)
C30B C42B C43B C50B -158(2)
C19B C31B C43B C42B 8(3)
C32B C31B C43B C42B -143(2)
C19B C31B C43B C50B 166.7(17)
C32B C31B C43B C50B 16(3)
C31B C32B C44B C45B 155.9(16)
C20B C32B C44B C45B -8(3)
C31B C32B C44B C51B -4(3)
C20B C32B C44B C51B -168.2(18)
C32B C44B C45B C33B 0(3)
C51B C44B C45B C33B 159.8(18)
C21B C33B C45B C44B 9(3)
C22B C33B C45B C44B -140.3(17)
C23B C35B C46B C47B -17(4)
C34B C35B C46B C47B 143(3)
C35B C46B C47B C36B 11(5)
C24B C36B C47B C46B 6(5)
C37B C36B C47B C46B -150(3)
C27B C39B C48B C49B -13(3)
C38B C39B C48B C49B 147(3)
C39B C48B C49B C40B -2(4)
C28B C40B C49B C48B 16(3)
C41B C40B C49B C48B -147(3)
C42B C43B C50B C51B 140(3)
C31B C43B C50B C51B -15(3)
C32B C44B C51B C50B 6(3)
C45B C44B C51B C50B -152.7(17)
C43B C50B C51B C44B 5(3)
Cl10 Cl11 C05 Cl9 -110(3)
Cl11 Cl10 C05 Cl9 112(3)
